data_1542544
loop_
_publ_author_name
'Zhou, Dong-Dong'
'Xu, Yan-Tong'
'Lin, Rui-Biao'
'Mo, Zong-Wen'
'Zhang, Wei-Xiong'
'Zhang, Jie-Peng'

_publ_section_title
;
 High-symmetry hydrogen-bonded organic frameworks: air separation and
 crystal-to-crystal structural transformation.
;
_journal_issue 28
_journal_name_full 'Chemical communications (Cambridge, England)'
_journal_page_first 4991
_journal_page_last 4994
_journal_paper_doi 10.1039/c6cc00366d
_journal_volume 52
_journal_year 2016
_chemical_formula_sum 'C12 H17 F9 N6 O7'
_chemical_formula_weight 528.31
_chemical_name_systematic
;
 ?
;
_space_group_crystal_system orthorhombic
_space_group_IT_number 60
_space_group_name_Hall '-P 2n 2ab'
_space_group_name_H-M_alt 'P b c n'
_symmetry_space_group_name_Hall '-P 2n 2ab'
_symmetry_space_group_name_H-M 'P b c n'
_atom_sites_solution_hydrogens difmap
_audit_creation_method SHELXL-2013
_audit_update_record
;
2016-01-05 deposited with the CCDC.
2016-02-24 downloaded from the CCDC.
;
_cell_angle_alpha 90
_cell_angle_beta 90
_cell_angle_gamma 90
_cell_formula_units_Z 4
_cell_length_a 12.335(4)
_cell_length_b 21.047(8)
_cell_length_c 7.890(3)
_cell_measurement_reflns_used 1151
_cell_measurement_temperature 253(2)
_cell_measurement_theta_max 68.3
_cell_measurement_theta_min 6.7
_cell_volume 2048.4(13)
_computing_structure_refinement 'SHELXL-2013 (Sheldrick, 2013)'
_diffrn_ambient_temperature 253(2)
_diffrn_measured_fraction_theta_full 0.985
_diffrn_measured_fraction_theta_max 0.985
_diffrn_measurement_device_type 'Rigaku Pilatus 300K'
_diffrn_radiation_type CuK\a
_diffrn_radiation_wavelength 1.54178
_diffrn_reflns_av_R_equivalents 0.0558
_diffrn_reflns_av_unetI/netI 0.0257
_diffrn_reflns_Laue_measured_fraction_full 0.985
_diffrn_reflns_Laue_measured_fraction_max 0.985
_diffrn_reflns_limit_h_max 14
_diffrn_reflns_limit_h_min -14
_diffrn_reflns_limit_k_max 25
_diffrn_reflns_limit_k_min -25
_diffrn_reflns_limit_l_max 6
_diffrn_reflns_limit_l_min -9
_diffrn_reflns_number 16393
_diffrn_reflns_point_group_measured_fraction_full 0.985
_diffrn_reflns_point_group_measured_fraction_max 0.985
_diffrn_reflns_theta_full 67.679
_diffrn_reflns_theta_max 68.235
_diffrn_reflns_theta_min 7.014
_exptl_absorpt_coefficient_mu 1.706
_exptl_crystal_colour colorless
_exptl_crystal_density_diffrn 1.713
_exptl_crystal_description needle-like
_exptl_crystal_F_000 1072
_exptl_crystal_size_max 0.340
_exptl_crystal_size_mid 0.070
_exptl_crystal_size_min 0.040
_refine_diff_density_max 0.548
_refine_diff_density_min -0.534
_refine_diff_density_rms 0.060
_refine_ls_extinction_method none
_refine_ls_goodness_of_fit_ref 1.055
_refine_ls_hydrogen_treatment refxyz
_refine_ls_matrix_type full
_refine_ls_number_parameters 248
_refine_ls_number_reflns 1848
_refine_ls_number_restraints 18
_refine_ls_restrained_S_all 1.323
_refine_ls_R_factor_all 0.0551
_refine_ls_R_factor_gt 0.0514
_refine_ls_shift/su_max 0.002
_refine_ls_shift/su_mean 0.000
_refine_ls_structure_factor_coef Fsqd
_refine_ls_weighting_details
;
 w=1/[\s^2^(Fo^2^)+(0.0544P)^2^+2.6925P]
 where P=(Fo^2^+2Fc^2^)/3
;
_refine_ls_weighting_scheme calc
_refine_ls_wR_factor_gt 0.1247
_refine_ls_wR_factor_ref 0.1292
_reflns_Friedel_coverage 0.000
_reflns_number_gt 1679
_reflns_number_total 1848
_reflns_threshold_expression 'I > 2\s(I)'
_cod_data_source_file c6cc00366d2.cif
_cod_data_source_block 2-H2O
_cod_depositor_comments 'Adding full bibliography for 1542543--1542545.cif.'
_cod_original_cell_volume 2048.4(12)
_cod_database_code 1542544
_shelx_space_group_comment
;
The symmetry employed for this shelxl refinement is uniquely defined
by the following loop, which should always be used as a source of
symmetry information in preference to the above space-group names.
They are only intended as comments.
;
_shelx_estimated_absorpt_t_min 0.595
_shelx_estimated_absorpt_t_max 0.935
_shelxl_version_number 2013-2

loop_
_space_group_symop_operation_xyz
'x, y, z'
'-x+1/2, -y+1/2, z+1/2'
'-x, y, -z+1/2'
'x+1/2, -y+1/2, -z'
'-x, -y, -z'
'x-1/2, y-1/2, -z-1/2'
'x, -y, z-1/2'
'-x-1/2, y-1/2, z'

loop_
_atom_site_label
_atom_site_type_symbol
_atom_site_fract_x
_atom_site_fract_y
_atom_site_fract_z
_atom_site_U_iso_or_equiv
_atom_site_adp_type
_atom_site_occupancy
_atom_site_site_symmetry_order
_atom_site_calc_flag
_atom_site_refinement_flags_posn
_atom_site_refinement_flags_adp
_atom_site_refinement_flags_occupancy
_atom_site_disorder_assembly
_atom_site_disorder_group
N1 N 0.38461(14) 0.60572(9) 0.6503(2) 0.0236(4) Uani 1 1 d . . . . .
H1 H 0.390(4) 0.643(3) 0.677(7) 0.028 Uiso 0.5 1 d . U P . .
N2 N 0.30460(15) 0.51362(9) 0.5825(2) 0.0231(4) Uani 1 1 d . . . . .
H2 H 0.258(5) 0.490(3) 0.552(7) 0.028 Uiso 0.5 1 d . U P . .
N3 N 0.42029(15) 0.37895(8) 0.6813(2) 0.0227(4) Uani 1 1 d . . . . .
H3 H 0.373(5) 0.364(3) 0.636(7) 0.027 Uiso 0.5 1 d . U P . .
C1 C 0.20819(18) 0.61271(11) 0.5021(3) 0.0301(5) Uani 1 1 d . . . . .
C2 C 0.30026(17) 0.57721(10) 0.5788(3) 0.0238(5) Uani 1 1 d . . . . .
C3 C 0.44982(16) 0.55697(9) 0.7072(3) 0.0207(5) Uani 1 1 d . . . . .
C4 C 0.39996(16) 0.49957(9) 0.6644(3) 0.0198(4) Uani 1 1 d . . . . .
C5 C 0.45031(16) 0.44127(9) 0.7075(3) 0.0196(4) Uani 1 1 d . . . . .
C6 C 0.5000 0.27369(15) 0.7500 0.0309(7) Uani 1 2 d S T P . .
C7 C 0.5000 0.34477(14) 0.7500 0.0231(6) Uani 1 2 d S T P . .
F1 F 0.1258(15) 0.6169(12) 0.605(3) 0.078(5) Uani 0.55(5) 1 d . . P A 1
F2 F 0.1703(19) 0.5863(7) 0.368(3) 0.078(3) Uani 0.55(5) 1 d . . P A 1
F3 F 0.2363(10) 0.6712(5) 0.4667(14) 0.050(2) Uani 0.55(5) 1 d . . P A 1
F4 F 0.1169(15) 0.6041(14) 0.585(3) 0.066(5) Uani 0.45(5) 1 d . . P A 2
F5 F 0.1907(10) 0.5927(7) 0.3420(13) 0.046(2) Uani 0.45(5) 1 d . . P A 2
F6 F 0.2277(14) 0.6737(5) 0.494(3) 0.070(4) Uani 0.45(5) 1 d . . P A 2
F7 F 0.5640(7) 0.24965(19) 0.6505(10) 0.0943(17) Uani 0.5 1 d . U P . .
F8 F 0.5229(6) 0.25164(16) 0.9032(6) 0.0727(13) Uani 0.5 1 d . U P . .
F9 F 0.4016(3) 0.25078(17) 0.7253(10) 0.0719(13) Uani 0.5 1 d . U P . .
O1W O 0.3803(2) 0.73572(10) 0.7387(3) 0.0459(5) Uani 1 1 d . . . . .
H1WA H 0.390(5) 0.702(4) 0.681(9) 0.055 Uiso 0.5 1 d . U P . .
H1WB H 0.446(6) 0.744(3) 0.713(9) 0.055 Uiso 0.5 1 d . U P . .
H1WC H 0.359(6) 0.763(4) 0.657(10) 0.055 Uiso 0.5 1 d . U P . .
H1WD H 0.327(6) 0.735(3) 0.810(10) 0.055 Uiso 0.5 1 d . U P . .
O2W O 0.12928(17) 0.43824(11) 0.4860(3) 0.0389(5) Uani 1 1 d . . . . .
H2WA H 0.191(6) 0.456(3) 0.522(8) 0.047 Uiso 0.5 1 d . U P . .
H2WB H 0.145(5) 0.398(4) 0.480(8) 0.047 Uiso 0.5 1 d . U P . .
H2WC H 0.093(5) 0.453(3) 0.391(9) 0.047 Uiso 0.5 1 d . U P . .
H2WD H 0.092(6) 0.444(3) 0.556(10) 0.047 Uiso 0.5 1 d . U P . .
O3W O 0.24015(19) 0.32125(10) 0.5176(3) 0.0402(5) Uani 1 1 d . . . . .
H3WA H 0.297(6) 0.336(3) 0.576(8) 0.048 Uiso 0.5 1 d . U P . .
H3WB H 0.199(6) 0.352(4) 0.492(8) 0.048 Uiso 0.5 1 d . U P . .
H3WC H 0.272(5) 0.299(3) 0.428(9) 0.048 Uiso 0.5 1 d . U P . .
H3WD H 0.204(6) 0.297(3) 0.574(9) 0.048 Uiso 0.5 1 d . U P . .
O4W O 0.0000 0.50354(16) 0.2500 0.0382(6) Uani 1 2 d S T P . .
H4WA H 0.040(6) 0.483(3) 0.299(9) 0.046 Uiso 0.5 1 d . U P . .
H4WB H -0.037(5) 0.531(3) 0.317(8) 0.046 Uiso 0.5 1 d . U P . .

loop_
_atom_site_aniso_label
_atom_site_aniso_U_11
_atom_site_aniso_U_22
_atom_site_aniso_U_33
_atom_site_aniso_U_23
_atom_site_aniso_U_13
_atom_site_aniso_U_12
N1 0.0253(9) 0.0188(8) 0.0268(10) 0.0005(7) -0.0056(7) 0.0025(7)
N2 0.0213(9) 0.0221(9) 0.0258(10) 0.0015(7) -0.0048(7) 0.0000(7)
N3 0.0234(9) 0.0184(9) 0.0263(10) -0.0018(7) -0.0029(7) -0.0021(7)
C1 0.0272(12) 0.0281(11) 0.0350(13) 0.0044(10) -0.0081(10) 0.0024(9)
C2 0.0239(11) 0.0237(10) 0.0238(11) 0.0017(8) -0.0042(8) 0.0043(8)
C3 0.0203(10) 0.0198(10) 0.0222(10) 0.0004(8) -0.0021(8) 0.0013(8)
C4 0.0204(10) 0.0206(10) 0.0184(10) -0.0001(8) -0.0017(8) -0.0001(8)
C5 0.0202(10) 0.0198(10) 0.0189(10) -0.0001(8) 0.0002(8) -0.0012(8)
C6 0.0324(17) 0.0221(15) 0.0381(19) 0.000 -0.0060(14) 0.000
C7 0.0253(14) 0.0191(14) 0.0250(15) 0.000 -0.0016(12) 0.000
F1 0.051(8) 0.088(7) 0.096(7) 0.033(5) 0.025(5) 0.042(6)
F2 0.086(7) 0.051(3) 0.097(7) -0.028(4) -0.070(5) 0.018(4)
F3 0.044(3) 0.041(5) 0.065(4) 0.031(4) -0.012(3) -0.002(3)
F4 0.018(4) 0.104(11) 0.075(7) 0.055(8) 0.006(4) 0.009(5)
F5 0.040(4) 0.079(6) 0.018(4) 0.005(3) -0.011(3) 0.008(3)
F6 0.063(6) 0.015(4) 0.133(9) -0.012(5) -0.063(6) 0.010(4)
F7 0.127(4) 0.043(2) 0.113(4) -0.011(3) 0.089(3) 0.013(3)
F8 0.130(3) 0.0315(16) 0.057(2) 0.0156(16) -0.037(3) -0.005(2)
F9 0.053(2) 0.0281(16) 0.135(4) 0.004(2) -0.040(3) -0.0124(14)
O1W 0.0545(13) 0.0375(10) 0.0458(12) -0.0044(9) -0.0068(10) 0.0047(10)
O2W 0.0379(11) 0.0424(11) 0.0363(11) 0.0010(9) -0.0112(8) -0.0001(9)
O3W 0.0414(11) 0.0360(10) 0.0432(12) -0.0004(9) -0.0050(9) -0.0054(8)
O4W 0.0363(15) 0.0447(16) 0.0338(15) 0.000 -0.0089(12) 0.000

loop_
_atom_type_symbol
_atom_type_description
_atom_type_scat_dispersion_real
_atom_type_scat_dispersion_imag
_atom_type_scat_source
C C 0.0181 0.0091 'International Tables Vol C Tables 4.2.6.8 and 6.1.1.4'
H H 0.0000 0.0000 'International Tables Vol C Tables 4.2.6.8 and 6.1.1.4'
N N 0.0311 0.0180 'International Tables Vol C Tables 4.2.6.8 and 6.1.1.4'
O O 0.0492 0.0322 'International Tables Vol C Tables 4.2.6.8 and 6.1.1.4'
F F 0.0727 0.0534 'International Tables Vol C Tables 4.2.6.8 and 6.1.1.4'

loop_
_geom_angle_atom_site_label_1
_geom_angle_atom_site_label_2
_geom_angle_atom_site_label_3
_geom_angle
_geom_angle_site_symmetry_1
_geom_angle_site_symmetry_3
C2 N1 C3 105.03(17) . .
C2 N1 H1 128(4) . .
C3 N1 H1 125(4) . .
C2 N2 C4 105.04(18) . .
C2 N2 H2 126(4) . .
C4 N2 H2 129(4) . .
C7 N3 C5 104.74(19) . .
C7 N3 H3 122(4) . .
C5 N3 H3 133(4) . .
F2 C1 F1 104.9(12) . .
F2 C1 F3 109.1(10) . .
F1 C1 F3 106.0(11) . .
F6 C1 F4 108.6(13) . .
F6 C1 F5 106.7(10) . .
F4 C1 F5 106.7(13) . .
F2 C1 C2 113.4(6) . .
F1 C1 C2 112.1(8) . .
F6 C1 C2 111.9(6) . .
F3 C1 C2 110.9(5) . .
F4 C1 C2 112.3(8) . .
F5 C1 C2 110.3(6) . .
N1 C2 N2 114.27(18) . .
N1 C2 C1 122.99(19) . .
N2 C2 C1 122.74(19) . .
N1 C3 C4 107.95(18) . .
N1 C3 C3 131.92(11) . 3_656
C4 C3 C3 120.14(12) . 3_656
N2 C4 C3 107.72(17) . .
N2 C4 C5 132.40(19) . .
C3 C4 C5 119.88(19) . .
N3 C5 C5 107.92(11) . 3_656
N3 C5 C4 132.11(19) . .
C5 C5 C4 119.98(12) 3_656 .
F7 C6 F7 131.1(5) 3_656 .
F7 C6 F9 110.4(4) 3_656 3_656
F7 C6 F9 49.5(4) . 3_656
F7 C6 F9 49.5(4) 3_656 .
F7 C6 F9 110.4(4) . .
F9 C6 F9 137.2(4) 3_656 .
F7 C6 F8 107.7(4) 3_656 3_656
F7 C6 F8 53.6(4) . 3_656
F9 C6 F8 101.7(3) 3_656 3_656
F9 C6 F8 62.7(3) . 3_656
F7 C6 F8 53.6(4) 3_656 .
F7 C6 F8 107.6(4) . .
F9 C6 F8 62.7(3) 3_656 .
F9 C6 F8 101.7(3) . .
F8 C6 F8 139.0(4) 3_656 .
F7 C6 C7 114.4(2) 3_656 .
F7 C6 C7 114.4(2) . .
F9 C6 C7 111.4(2) 3_656 .
F9 C6 C7 111.4(2) . .
F8 C6 C7 110.5(2) 3_656 .
F8 C6 C7 110.5(2) . .
N3 C7 N3 114.7(3) 3_656 .
N3 C7 C6 122.65(13) 3_656 .
N3 C7 C6 122.65(13) . .
F9 F7 F8 134.8(5) 3_656 3_656
F9 F7 C6 70.0(4) 3_656 .
F8 F7 C6 67.7(3) 3_656 .
F7 F8 C6 58.7(3) 3_656 .
F7 F8 F9 111.0(4) 3_656 3_656
C6 F8 F9 58.5(2) . 3_656
F7 F9 C6 60.5(3) 3_656 .
F7 F9 F8 114.0(4) 3_656 3_656
C6 F9 F8 58.8(3) . 3_656
H1WA O1W H1WB 85(6) . .
H1WA O1W H1WC 100(6) . .
H1WB O1W H1WC 89(6) . .
H1WA O1W H1WD 117(7) . .
H1WB O1W H1WD 151(7) . .
H1WC O1W H1WD 105(6) . .
H2WA O2W H2WB 103(6) . .
H2WA O2W H2WC 122(6) . .
H2WB O2W H2WC 113(6) . .
H2WA O2W H2WD 102(7) . .
H2WB O2W H2WD 111(7) . .
H2WC O2W H2WD 105(7) . .
H3WA O3W H3WB 109(6) . .
H3WA O3W H3WC 103(6) . .
H3WB O3W H3WC 117(6) . .
H3WA O3W H3WD 111(6) . .
H3WB O3W H3WD 106(7) . .
H3WC O3W H3WD 110(6) . .
H4WA O4W H4WB 113(7) . .

loop_
_geom_bond_atom_site_label_1
_geom_bond_atom_site_label_2
_geom_bond_distance
_geom_bond_site_symmetry_2
N1 C2 1.327(3) .
N1 C3 1.379(3) .
N1 H1 0.81(6) .
N2 C2 1.340(3) .
N2 C4 1.374(3) .
N2 H2 0.80(7) .
N3 C7 1.333(2) .
N3 C5 1.378(3) .
N3 H3 0.75(6) .
C1 F2 1.285(11) .
C1 F1 1.302(19) .
C1 F6 1.307(11) .
C1 F3 1.309(9) .
C1 F4 1.316(19) .
C1 F5 1.349(12) .
C1 C2 1.488(3) .
C3 C4 1.397(3) .
C3 C3 1.410(4) 3_656
C4 C5 1.417(3) .
C5 C5 1.397(4) 3_656
C6 F7 1.223(4) 3_656
C6 F7 1.223(4) .
C6 F9 1.321(4) 3_656
C6 F9 1.321(4) .
C6 F8 1.325(4) 3_656
C6 F8 1.325(4) .
C6 C7 1.496(4) .
C7 N3 1.333(2) 3_656
F7 F9 1.068(8) 3_656
F7 F8 1.153(8) 3_656
F8 F7 1.153(8) 3_656
F8 F9 1.377(7) 3_656
F9 F7 1.068(8) 3_656
F9 F8 1.377(7) 3_656
O1W H1WA 0.85(8) .
O1W H1WB 0.85(7) .
O1W H1WC 0.90(8) .
O1W H1WD 0.86(8) .
O2W H2WA 0.89(8) .
O2W H2WB 0.87(8) .
O2W H2WC 0.93(8) .
O2W H2WD 0.73(8) .
O3W H3WA 0.90(8) .
O3W H3WB 0.84(9) .
O3W H3WC 0.94(8) .
O3W H3WD 0.81(8) .
O4W H4WA 0.75(7) .
O4W H4WB 0.90(7) .
